data_7711473
loop_
_publ_author_name
'Harihar, Shital'
'Mone, Nishigandha Sanjay'
'Satpute, Surekha Khandu'
'Chadar, Dattatray'
'Chakravarty, Debamitra'
'Weyhermueller, Thomas'
'Butcher, R. J.'
'Salunke-Gawali, Sunita'

_publ_section_title
;
 Metal complexes of pro-vitamin K3 analog phthiocol
 (2-hydroxy-3-methylnaphthalene-1,4-dione): Synthesis, Characterization
 and anticancer activity
;
_journal_name_full 'Dalton Transactions'
_journal_paper_doi 10.1039/D2DT02748H
_journal_year 2022
_chemical_formula_moiety 'C22 H18 Mn O8'
_chemical_formula_sum 'C22 H18 Mn O8'
_chemical_formula_weight 465.30
_space_group_crystal_system monoclinic
_space_group_IT_number 14
_space_group_name_Hall '-P 2ybc'
_space_group_name_H-M_alt 'P 1 21/c 1'
_atom_sites_solution_hydrogens mixed
_audit_creation_method SHELXL-2018/3
_audit_update_record
;
2021-05-30 deposited with the CCDC.	2022-10-11 downloaded from the CCDC.
;
_cell_angle_alpha 90
_cell_angle_beta 98.678(7)
_cell_angle_gamma 90
_cell_formula_units_Z 2
_cell_length_a 5.0191(13)
_cell_length_b 12.438(4)
_cell_length_c 15.964(4)
_cell_measurement_reflns_used 4114
_cell_measurement_temperature 298(2)
_cell_measurement_theta_max 19.812
_cell_measurement_theta_min 2.223
_cell_volume 985.2(5)
_computing_cell_refinement 'Bruker SAINT'
_computing_data_collection 'Bruker APEX2'
_computing_data_reduction 'Bruker SAINT, SADABS and XPREP'
_computing_molecular_graphics 'Bruker SHELXTL (Sheldrick, 2008)'
_computing_publication_material 'Bruker SHELXTL (Sheldrick, 2008)'
_computing_structure_refinement 'SHELXL-2018/3 (Sheldrick, 2015b)'
_computing_structure_solution 'SHELXT (Sheldrick, 2015a)'
_diffrn_ambient_temperature 298(2)
_diffrn_measured_fraction_theta_full 0.998
_diffrn_measured_fraction_theta_max 0.998
_diffrn_measurement_device_type 'Bruker APEX-II CCD'
_diffrn_measurement_method '\w scans'
_diffrn_radiation_type MoK\a
_diffrn_radiation_wavelength 0.71073
_diffrn_reflns_av_R_equivalents 0.0533
_diffrn_reflns_av_unetI/netI 0.0579
_diffrn_reflns_Laue_measured_fraction_full 0.998
_diffrn_reflns_Laue_measured_fraction_max 0.998
_diffrn_reflns_limit_h_max 6
_diffrn_reflns_limit_h_min -6
_diffrn_reflns_limit_k_max 15
_diffrn_reflns_limit_k_min -15
_diffrn_reflns_limit_l_max 20
_diffrn_reflns_limit_l_min -20
_diffrn_reflns_number 9796
_diffrn_reflns_point_group_measured_fraction_full 0.998
_diffrn_reflns_point_group_measured_fraction_max 0.998
_diffrn_reflns_theta_full 25.242
_diffrn_reflns_theta_max 27.103
_diffrn_reflns_theta_min 3.057
_exptl_absorpt_coefficient_mu 0.719
_exptl_absorpt_correction_T_max 0.872
_exptl_absorpt_correction_T_min 0.754
_exptl_absorpt_correction_type multi-scan
_exptl_absorpt_process_details 'Sadabs (Sheldrick, 1996)'
_exptl_crystal_colour 'pale yellow'
_exptl_crystal_density_diffrn 1.568
_exptl_crystal_description prism
_exptl_crystal_F_000 478
_exptl_crystal_size_max 0.24
_exptl_crystal_size_mid 0.17
_exptl_crystal_size_min 0.09
_refine_diff_density_max 0.436
_refine_diff_density_min -0.262
_refine_diff_density_rms 0.064
_refine_ls_extinction_method none
_refine_ls_goodness_of_fit_ref 1.042
_refine_ls_hydrogen_treatment mixed
_refine_ls_matrix_type full
_refine_ls_number_parameters 151
_refine_ls_number_reflns 2177
_refine_ls_number_restraints 3
_refine_ls_restrained_S_all 1.041
_refine_ls_R_factor_all 0.0874
_refine_ls_R_factor_gt 0.0460
_refine_ls_shift/su_max 0.001
_refine_ls_shift/su_mean 0.000
_refine_ls_structure_factor_coef Fsqd
_refine_ls_weighting_details 'w=1/[\s^2^(Fo^2^)+(0.0307P)^2^+0.6048P] where P=(Fo^2^+2Fc^2^)/3'
_refine_ls_weighting_scheme calc
_refine_ls_wR_factor_gt 0.0823
_refine_ls_wR_factor_ref 0.0936
_reflns_Friedel_coverage 0.000
_reflns_number_gt 1465
_reflns_number_total 2177
_reflns_threshold_expression 'I > 2\s(I)'
_cod_data_source_file d2dt02748h2.cif
_cod_data_source_block shelx_CCDC1
_cod_original_sg_symbol_H-M 'P 21/c'
_cod_database_code 7711473
_shelx_shelxl_version_number 2018/3
_shelx_space_group_comment
;
The symmetry employed for this shelxl refinement is uniquely defined
by the following loop, which should always be used as a source of
symmetry information in preference to the above space-group names.
They are only intended as comments.
;

loop_
_space_group_symop_operation_xyz
'x, y, z'
'-x, y+1/2, -z+1/2'
'-x, -y, -z'
'x, -y-1/2, z-1/2'

loop_
_atom_site_label
_atom_site_type_symbol
_atom_site_fract_x
_atom_site_fract_y
_atom_site_fract_z
_atom_site_U_iso_or_equiv
_atom_site_adp_type
_atom_site_occupancy
_atom_site_site_symmetry_order
_atom_site_calc_flag
_atom_site_refinement_flags_posn
_atom_site_refinement_flags_adp
_atom_site_refinement_flags_occupancy
_atom_site_disorder_assembly
_atom_site_disorder_group
Mn1 Mn 0.500000 0.500000 0.500000 0.02674(17) Uani 1 2 d S . P . .
O1 O 0.4357(4) 0.49369(16) 0.63352(10) 0.0369(5) Uani 1 1 d . . . . .
O2 O 0.7693(4) 0.37918(15) 0.55583(10) 0.0338(5) Uani 1 1 d . . . . .
O1W O 0.8059(4) 0.61950(19) 0.52925(13) 0.0423(5) Uani 1 1 d D . . . .
O3 O 1.0123(4) 0.18530(17) 0.80709(12) 0.0506(6) Uani 1 1 d . . . . .
C1 C 0.5705(5) 0.4245(2) 0.67602(15) 0.0287(6) Uani 1 1 d . . . . .
C2 C 0.7606(5) 0.3562(2) 0.63436(15) 0.0272(6) Uani 1 1 d . . . . .
C3 C 0.9042(5) 0.2761(2) 0.67912(16) 0.0311(6) Uani 1 1 d . . . . .
C4 C 0.8791(6) 0.2570(2) 0.76667(16) 0.0337(7) Uani 1 1 d . . . . .
C5 C 0.6895(5) 0.3238(2) 0.80883(16) 0.0327(7) Uani 1 1 d . . . . .
C6 C 0.6532(6) 0.3030(3) 0.89181(17) 0.0457(8) Uani 1 1 d . . . . .
H6A H 0.748656 0.247484 0.921685 0.055 Uiso 1 1 calc R U . . .
C7 C 0.4782(7) 0.3636(3) 0.92999(18) 0.0515(9) Uani 1 1 d . . . . .
H7A H 0.456252 0.349139 0.985693 0.062 Uiso 1 1 calc R U . . .
C8 C 0.3345(7) 0.4458(3) 0.88653(18) 0.0514(9) Uani 1 1 d . . . . .
H8A H 0.216946 0.487007 0.913005 0.062 Uiso 1 1 calc R U . . .
C9 C 0.3650(6) 0.4669(2) 0.80354(17) 0.0401(7) Uani 1 1 d . . . . .
H9A H 0.266711 0.521872 0.773840 0.048 Uiso 1 1 calc R U . . .
C10 C 0.5423(5) 0.4060(2) 0.76477(15) 0.0307(6) Uani 1 1 d . . . . .
C11 C 1.0915(6) 0.2067(2) 0.63813(18) 0.0419(7) Uani 1 1 d . . . . .
H11A H 1.002974 0.183667 0.583559 0.063 Uiso 1 1 calc R U . . .
H11B H 1.141518 0.144966 0.673074 0.063 Uiso 1 1 calc R U . . .
H11C H 1.250134 0.246973 0.631467 0.063 Uiso 1 1 calc R U . . .
H1W1 H 0.934(5) 0.625(3) 0.5024(16) 0.083(14) Uiso 1 1 d D . . . .
H1W2 H 0.864(6) 0.637(2) 0.5778(11) 0.055(11) Uiso 1 1 d D . . . .

loop_
_atom_site_aniso_label
_atom_site_aniso_U_11
_atom_site_aniso_U_22
_atom_site_aniso_U_33
_atom_site_aniso_U_23
_atom_site_aniso_U_13
_atom_site_aniso_U_12
Mn1 0.0280(3) 0.0346(3) 0.0168(3) 0.0066(3) 0.0005(2) -0.0022(3)
O1 0.0416(11) 0.0430(11) 0.0268(9) 0.0068(10) 0.0072(8) 0.0090(11)
O2 0.0351(11) 0.0451(12) 0.0217(9) 0.0039(8) 0.0065(8) 0.0030(9)
O1W 0.0399(13) 0.0572(15) 0.0307(11) -0.0100(11) 0.0081(11) -0.0145(11)
O3 0.0609(15) 0.0541(14) 0.0366(11) 0.0161(11) 0.0064(11) 0.0195(12)
C1 0.0277(15) 0.0323(16) 0.0247(13) 0.0016(11) -0.0001(12) -0.0037(12)
C2 0.0258(14) 0.0335(16) 0.0221(12) -0.0006(11) 0.0031(11) -0.0055(12)
C3 0.0296(15) 0.0326(16) 0.0313(14) 0.0012(12) 0.0047(12) -0.0041(12)
C4 0.0329(16) 0.0383(17) 0.0282(14) 0.0039(13) -0.0012(13) 0.0012(13)
C5 0.0317(16) 0.0403(17) 0.0257(13) 0.0037(12) 0.0033(12) -0.0040(13)
C6 0.053(2) 0.055(2) 0.0298(15) 0.0140(14) 0.0082(15) 0.0102(16)
C7 0.066(2) 0.065(2) 0.0275(15) 0.0081(15) 0.0181(16) 0.0035(19)
C8 0.064(2) 0.055(2) 0.0390(17) -0.0006(16) 0.0205(17) 0.0088(18)
C9 0.0506(19) 0.0391(18) 0.0316(14) 0.0058(12) 0.0093(14) 0.0049(14)
C10 0.0327(16) 0.0356(17) 0.0243(13) -0.0002(11) 0.0061(12) -0.0020(13)
C11 0.0437(18) 0.0433(18) 0.0403(16) 0.0026(14) 0.0113(14) 0.0061(15)

loop_
_atom_type_symbol
_atom_type_description
_atom_type_scat_dispersion_real
_atom_type_scat_dispersion_imag
_atom_type_scat_source
C C 0.0033 0.0016 'International Tables Vol C Tables 4.2.6.8 and 6.1.1.4'
H H 0.0000 0.0000 'International Tables Vol C Tables 4.2.6.8 and 6.1.1.4'
Mn Mn 0.3368 0.7283 'International Tables Vol C Tables 4.2.6.8 and 6.1.1.4'
O O 0.0106 0.0060 'International Tables Vol C Tables 4.2.6.8 and 6.1.1.4'

loop_
_geom_angle_atom_site_label_1
_geom_angle_atom_site_label_2
_geom_angle_atom_site_label_3
_geom_angle
_geom_angle_site_symmetry_1
_geom_angle_site_symmetry_3
_geom_angle_publ_flag
O2 Mn1 O2 180.0 . 3_666 ?
O2 Mn1 O1W 89.44(8) . 3_666 ?
O2 Mn1 O1W 90.56(8) 3_666 3_666 ?
O2 Mn1 O1W 90.56(8) . . ?
O2 Mn1 O1W 89.44(8) 3_666 . ?
O1W Mn1 O1W 180.0 3_666 . ?
O2 Mn1 O1 75.28(7) . . ?
O2 Mn1 O1 104.72(7) 3_666 . ?
O1W Mn1 O1 88.93(8) 3_666 . ?
O1W Mn1 O1 91.07(8) . . ?
O2 Mn1 O1 104.72(7) . 3_666 ?
O2 Mn1 O1 75.28(7) 3_666 3_666 ?
O1W Mn1 O1 91.07(8) 3_666 3_666 ?
O1W Mn1 O1 88.93(8) . 3_666 ?
O1 Mn1 O1 180.0 . 3_666 ?
C1 O1 Mn1 114.12(16) . . ?
C2 O2 Mn1 116.80(16) . . ?
Mn1 O1W H1W1 122(2) . . ?
Mn1 O1W H1W2 122(2) . . ?
H1W1 O1W H1W2 106(2) . . ?
O1 C1 C10 121.2(2) . . ?
O1 C1 C2 118.9(2) . . ?
C10 C1 C2 119.9(2) . . ?
O2 C2 C3 125.2(2) . . ?
O2 C2 C1 114.8(2) . . ?
C3 C2 C1 120.0(2) . . ?
C2 C3 C4 120.7(2) . . ?
C2 C3 C11 120.5(2) . . ?
C4 C3 C11 118.8(2) . . ?
O3 C4 C3 120.3(3) . . ?
O3 C4 C5 119.7(2) . . ?
C3 C4 C5 119.9(2) . . ?
C6 C5 C10 118.9(3) . . ?
C6 C5 C4 120.6(3) . . ?
C10 C5 C4 120.4(2) . . ?
C7 C6 C5 120.5(3) . . ?
C7 C6 H6A 119.7 . . ?
C5 C6 H6A 119.7 . . ?
C6 C7 C8 120.5(3) . . ?
C6 C7 H7A 119.8 . . ?
C8 C7 H7A 119.8 . . ?
C7 C8 C9 119.9(3) . . ?
C7 C8 H8A 120.0 . . ?
C9 C8 H8A 120.0 . . ?
C8 C9 C10 119.8(3) . . ?
C8 C9 H9A 120.1 . . ?
C10 C9 H9A 120.1 . . ?
C9 C10 C5 120.4(2) . . ?
C9 C10 C1 120.6(2) . . ?
C5 C10 C1 119.0(2) . . ?
C3 C11 H11A 109.5 . . ?
C3 C11 H11B 109.5 . . ?
H11A C11 H11B 109.5 . . ?
C3 C11 H11C 109.5 . . ?
H11A C11 H11C 109.5 . . ?
H11B C11 H11C 109.5 . . ?

loop_
_geom_bond_atom_site_label_1
_geom_bond_atom_site_label_2
_geom_bond_distance
_geom_bond_site_symmetry_2
_geom_bond_publ_flag
Mn1 O2 2.1250(18) . ?
Mn1 O2 2.1250(18) 3_666 ?
Mn1 O1W 2.137(2) 3_666 ?
Mn1 O1W 2.137(2) . ?
Mn1 O1 2.2049(17) . ?
Mn1 O1 2.2050(17) 3_666 ?
O1 C1 1.233(3) . ?
O2 C2 1.293(3) . ?
O1W H1W1 0.829(17) . ?
O1W H1W2 0.815(17) . ?
O3 C4 1.236(3) . ?
C1 C10 1.463(3) . ?
C1 C2 1.506(4) . ?
C2 C3 1.366(4) . ?
C3 C4 1.442(3) . ?
C3 C11 1.498(4) . ?
C4 C5 1.497(4) . ?
C5 C6 1.388(3) . ?
C5 C10 1.389(4) . ?
C6 C7 1.368(4) . ?
C6 H6A 0.9300 . ?
C7 C8 1.377(4) . ?
C7 H7A 0.9300 . ?
C8 C9 1.382(4) . ?
C8 H8A 0.9300 . ?
C9 C10 1.384(4) . ?
C9 H9A 0.9300 . ?
C11 H11A 0.9600 . ?
C11 H11B 0.9600 . ?
C11 H11C 0.9600 . ?

loop_
_geom_hbond_atom_site_label_D
_geom_hbond_atom_site_label_H
_geom_hbond_atom_site_label_A
_geom_hbond_distance_DH
_geom_hbond_distance_HA
_geom_hbond_distance_DA
_geom_hbond_angle_DHA
_geom_hbond_site_symmetry_A
_geom_hbond_publ_flag
O1W H1W1 O2 0.829(17) 1.870(18) 2.695(3) 174(4) 3_766 yes
O1W H1W2 O3 0.815(17) 1.945(17) 2.759(3) 176(3) 2_756 yes

loop_
_geom_torsion_atom_site_label_1
_geom_torsion_atom_site_label_2
_geom_torsion_atom_site_label_3
_geom_torsion_atom_site_label_4
_geom_torsion
_geom_torsion_site_symmetry_1
_geom_torsion_site_symmetry_2
_geom_torsion_site_symmetry_3
_geom_torsion_site_symmetry_4
_geom_torsion_publ_flag
Mn1 O1 C1 C10 -176.96(19) . . . . ?
Mn1 O1 C1 C2 1.2(3) . . . . ?
Mn1 O2 C2 C3 175.3(2) . . . . ?
Mn1 O2 C2 C1 -3.7(3) . . . . ?
O1 C1 C2 O2 1.7(4) . . . . ?
C10 C1 C2 O2 179.8(2) . . . . ?
O1 C1 C2 C3 -177.4(2) . . . . ?
C10 C1 C2 C3 0.8(4) . . . . ?
O2 C2 C3 C4 -179.8(2) . . . . ?
C1 C2 C3 C4 -0.9(4) . . . . ?
O2 C2 C3 C11 0.4(4) . . . . ?
C1 C2 C3 C11 179.3(2) . . . . ?
C2 C3 C4 O3 -179.1(3) . . . . ?
C11 C3 C4 O3 0.7(4) . . . . ?
C2 C3 C4 C5 1.3(4) . . . . ?
C11 C3 C4 C5 -178.9(2) . . . . ?
O3 C4 C5 C6 -2.7(4) . . . . ?
C3 C4 C5 C6 176.9(3) . . . . ?
O3 C4 C5 C10 178.8(3) . . . . ?
C3 C4 C5 C10 -1.6(4) . . . . ?
C10 C5 C6 C7 -1.0(5) . . . . ?
C4 C5 C6 C7 -179.5(3) . . . . ?
C5 C6 C7 C8 0.3(5) . . . . ?
C6 C7 C8 C9 0.5(5) . . . . ?
C7 C8 C9 C10 -0.7(5) . . . . ?
C8 C9 C10 C5 0.0(5) . . . . ?
C8 C9 C10 C1 177.8(3) . . . . ?
C6 C5 C10 C9 0.8(4) . . . . ?
C4 C5 C10 C9 179.3(3) . . . . ?
C6 C5 C10 C1 -177.0(3) . . . . ?
C4 C5 C10 C1 1.5(4) . . . . ?
O1 C1 C10 C9 -0.8(4) . . . . ?
C2 C1 C10 C9 -178.9(2) . . . . ?
O1 C1 C10 C5 177.0(2) . . . . ?
C2 C1 C10 C5 -1.1(4) . . . . ?
